data_7127982
loop_
_publ_author_name
'Mart\'in, M Trinidad'
'Mar\'in, Mario'
'Rama, Raquel J.'
'\'Alvarez, Eleuterio'
'Maya, Celia'
'Molina, Francisco'
'Nicasio, M. Carmen'

_publ_section_title
;
 Zero-valent ML<sub>2</sub> complexes of group 10 metals supported by
 terphenyl phosphanes.
;
_journal_issue 25
_journal_name_full 'Chemical communications (Cambridge, England)'
_journal_page_first 3083
_journal_page_last 3086
_journal_paper_doi 10.1039/d1cc00676b
_journal_volume 57
_journal_year 2021
_chemical_formula_moiety 'C72 H102 P2 Pd'
_chemical_formula_sum 'C72 H102 P2 Pd'
_chemical_formula_weight 1135.87
_space_group_crystal_system monoclinic
_space_group_IT_number 15
_space_group_name_Hall '-C 2yc'
_space_group_name_H-M_alt 'C 1 2/c 1'
_atom_sites_solution_hydrogens geom
_audit_creation_method SHELXL-2016/6
_audit_update_record
;
2021-02-02 deposited with the CCDC.	2021-02-23 downloaded from the CCDC.
;
_cell_angle_alpha 90
_cell_angle_beta 101.795(2)
_cell_angle_gamma 90
_cell_formula_units_Z 4
_cell_length_a 17.7569(6)
_cell_length_b 23.7286(9)
_cell_length_c 17.7374(7)
_cell_measurement_reflns_used 9884
_cell_measurement_temperature 193(2)
_cell_measurement_theta_max 30.14
_cell_measurement_theta_min 2.34
_cell_volume 7315.8(5)
_computing_cell_refinement 'Bruker SAINT'
_computing_data_collection 'Bruker APEX2'
_computing_data_reduction 'Bruker SAINT'
_computing_molecular_graphics 'Bruker SHELXTL'
_computing_publication_material 'Bruker SHELXTL'
_computing_structure_refinement 'SHELXL-2016/6 (Sheldrick, 2016)'
_computing_structure_solution 'SHELXS-97 (Sheldrick, 2008)'
_diffrn_ambient_temperature 193(2)
_diffrn_detector_area_resol_mean 8.26
_diffrn_measured_fraction_theta_full 0.999
_diffrn_measured_fraction_theta_max 0.999
_diffrn_measurement_device_type
;
 Bruker-Nonius X8kappa APEX II CCD area detector
;
_diffrn_measurement_method 'phi and omega scans with narrow frames'
_diffrn_radiation_monochromator graphite
_diffrn_radiation_source 'fine-focus sealed tube'
_diffrn_radiation_type MoK\a
_diffrn_radiation_wavelength 0.71073
_diffrn_reflns_av_R_equivalents 0.0348
_diffrn_reflns_av_unetI/netI 0.0205
_diffrn_reflns_Laue_measured_fraction_full 0.999
_diffrn_reflns_Laue_measured_fraction_max 0.999
_diffrn_reflns_limit_h_max 21
_diffrn_reflns_limit_h_min -21
_diffrn_reflns_limit_k_max 28
_diffrn_reflns_limit_k_min -28
_diffrn_reflns_limit_l_max 21
_diffrn_reflns_limit_l_min -21
_diffrn_reflns_number 73134
_diffrn_reflns_point_group_measured_fraction_full 0.999
_diffrn_reflns_point_group_measured_fraction_max 0.999
_diffrn_reflns_theta_full 25.242
_diffrn_reflns_theta_max 25.249
_diffrn_reflns_theta_min 1.452
_exptl_absorpt_coefficient_mu 0.332
_exptl_absorpt_correction_T_max 0.7461
_exptl_absorpt_correction_T_min 0.6924
_exptl_absorpt_correction_type multi-scan
_exptl_absorpt_process_details
;
program SADABS, Bruker (2001).
;
_exptl_crystal_colour yellow
_exptl_crystal_density_diffrn 1.031
_exptl_crystal_description plate
_exptl_crystal_F_000 2440
_exptl_crystal_size_max 0.300
_exptl_crystal_size_mid 0.250
_exptl_crystal_size_min 0.200
_refine_diff_density_max 1.544
_refine_diff_density_min -0.471
_refine_diff_density_rms 0.079
_refine_ls_extinction_method none
_refine_ls_goodness_of_fit_ref 0.858
_refine_ls_hydrogen_treatment constr
_refine_ls_matrix_type full
_refine_ls_number_parameters 415
_refine_ls_number_reflns 6613
_refine_ls_number_restraints 222
_refine_ls_restrained_S_all 0.804
_refine_ls_R_factor_all 0.0570
_refine_ls_R_factor_gt 0.0482
_refine_ls_shift/su_max 0.001
_refine_ls_shift/su_mean 0.000
_refine_ls_structure_factor_coef Fsqd
_refine_ls_weighting_details 'w=1/[\s^2^(Fo^2^)+(0.1355P)^2^+32.0916P] where P=(Fo^2^+2Fc^2^)/3'
_refine_ls_weighting_scheme calc
_refine_ls_wR_factor_gt 0.1432
_refine_ls_wR_factor_ref 0.1515
_reflns_Friedel_coverage 0.000
_reflns_number_gt 5678
_reflns_number_total 6613
_reflns_threshold_expression 'I > 2\s(I)'
_cod_data_source_file d1cc00676b2.cif
_cod_data_source_block 1
_cod_depositor_comments 'Adding full bibliography for 7127982--7127986.cif.'
_cod_original_sg_symbol_H-M 'C 2/c'
_cod_database_code 7127982
_shelx_shelxl_version_number 2016/6
_shelx_space_group_comment
; 
The symmetry employed for this shelxl refinement is uniquely defined 
by the following loop, which should always be used as a source of 
symmetry information in preference to the above space-group names. 
They are only intended as comments. 
;
_shelx_estimated_absorpt_t_min 0.907
_shelx_estimated_absorpt_t_max 0.937

loop_
_space_group_symop_operation_xyz
'x, y, z'
'-x, y, -z+1/2'
'x+1/2, y+1/2, z'
'-x+1/2, y+1/2, -z+1/2'
'-x, -y, -z'
'x, -y, z-1/2'
'-x+1/2, -y+1/2, -z'
'x+1/2, -y+1/2, z-1/2'

loop_
_atom_site_label
_atom_site_type_symbol
_atom_site_fract_x
_atom_site_fract_y
_atom_site_fract_z
_atom_site_U_iso_or_equiv
_atom_site_adp_type
_atom_site_occupancy
_atom_site_site_symmetry_order
_atom_site_calc_flag
_atom_site_refinement_flags_posn
_atom_site_refinement_flags_adp
_atom_site_refinement_flags_occupancy
_atom_site_disorder_assembly
_atom_site_disorder_group
Pd1 Pd 0.500000 0.83620(2) 0.250000 0.02646(14) Uani 1 2 d S T P . .
P1 P 0.40154(4) 0.84330(3) 0.31340(4) 0.02214(18) Uani 1 1 d . . . . .
C1 C 0.31921(15) 0.79536(11) 0.27814(14) 0.0211(5) Uani 1 1 d . . . . .
C2 C 0.25830(15) 0.81136(12) 0.21703(15) 0.0237(6) Uani 1 1 d . . . . .
C3 C 0.19666(17) 0.77514(13) 0.19234(17) 0.0318(7) Uani 1 1 d . . . . .
H3 H 0.155374 0.787015 0.152604 0.038 Uiso 1 1 calc R U . . .
C4 C 0.19411(18) 0.72217(14) 0.22437(19) 0.0370(7) Uani 1 1 d . . . . .
H4 H 0.151571 0.697889 0.206984 0.044 Uiso 1 1 calc R U . . .
C5 C 0.25425(18) 0.70524(13) 0.28184(19) 0.0347(7) Uani 1 1 d . . . . .
H5 H 0.253090 0.668693 0.303420 0.042 Uiso 1 1 calc R U . . .
C6 C 0.31710(16) 0.74053(12) 0.30928(16) 0.0253(6) Uani 1 1 d . . . . .
C7 C 0.25525(16) 0.86628(12) 0.17448(15) 0.0254(6) Uani 1 1 d . . . . .
C8 C 0.30496(16) 0.87640(13) 0.12525(16) 0.0284(6) Uani 1 1 d . . . . .
H8 H 0.342733 0.849098 0.120153 0.034 Uiso 1 1 calc R U . . .
C9 C 0.30006(17) 0.92652(14) 0.08290(17) 0.0325(7) Uani 1 1 d . . . . .
C10 C 0.24597(17) 0.96625(13) 0.09399(18) 0.0330(7) Uani 1 1 d . . . . .
H10 H 0.243246 1.000836 0.066582 0.040 Uiso 1 1 calc R U . . .
C11 C 0.19521(16) 0.95754(13) 0.14386(17) 0.0302(6) Uani 1 1 d . . . . .
C12 C 0.19957(16) 0.90603(12) 0.18235(16) 0.0256(6) Uani 1 1 d . . . . .
H12 H 0.164111 0.897908 0.214373 0.031 Uiso 1 1 calc R U . . .
C13 C 0.35633(19) 0.93727(16) 0.0291(2) 0.0448(9) Uani 1 1 d . . . . .
C14 C 0.4331(2) 0.95539(19) 0.0794(3) 0.0605(11) Uani 1 1 d . U . . .
H14A H 0.470487 0.962378 0.046702 0.091 Uiso 1 1 calc R U . . .
H14B H 0.452373 0.925449 0.116375 0.091 Uiso 1 1 calc R U . . .
H14C H 0.425744 0.989950 0.107240 0.091 Uiso 1 1 calc R U . . .
C15 C 0.3693(3) 0.8846(2) -0.0145(3) 0.0639(12) Uani 1 1 d . U . . .
H15A H 0.320262 0.871985 -0.045923 0.096 Uiso 1 1 calc R U . . .
H15B H 0.390508 0.854914 0.022118 0.096 Uiso 1 1 calc R U . . .
H15C H 0.405537 0.892828 -0.047956 0.096 Uiso 1 1 calc R U . . .
C16 C 0.3271(3) 0.9840(2) -0.0295(3) 0.0848(17) Uani 1 1 d . U . . .
H16A H 0.276879 0.973225 -0.060461 0.127 Uiso 1 1 calc R U . . .
H16B H 0.363737 0.989386 -0.063372 0.127 Uiso 1 1 calc R U . . .
H16C H 0.321883 1.019240 -0.002201 0.127 Uiso 1 1 calc R U . . .
C17 C 0.1371(2) 1.00290(14) 0.1542(2) 0.0428(8) Uani 1 1 d . . . . .
C18 C 0.1750(4) 1.0594(2) 0.1692(4) 0.102(2) Uani 1 1 d . . . . .
H18A H 0.217051 1.056994 0.214427 0.153 Uiso 1 1 calc R U . . .
H18B H 0.137168 1.087178 0.178544 0.153 Uiso 1 1 calc R U . . .
H18C H 0.195572 1.070822 0.124270 0.153 Uiso 1 1 calc R U . . .
C19 C 0.0758(3) 1.0073(2) 0.0771(3) 0.0857(16) Uani 1 1 d . . . . .
H19A H 0.101277 1.018032 0.035161 0.129 Uiso 1 1 calc R U . . .
H19B H 0.037349 1.035835 0.082480 0.129 Uiso 1 1 calc R U . . .
H19C H 0.050387 0.970731 0.065357 0.129 Uiso 1 1 calc R U . . .
C20 C 0.0938(3) 0.9894(2) 0.2175(3) 0.0771(15) Uani 1 1 d . . . . .
H20A H 0.058952 1.020575 0.222569 0.116 Uiso 1 1 calc R U . . .
H20B H 0.130625 0.984264 0.266349 0.116 Uiso 1 1 calc R U . . .
H20C H 0.064015 0.954760 0.204536 0.116 Uiso 1 1 calc R U . . .
C21 C 0.37742(16) 0.71626(12) 0.37238(16) 0.0260(6) Uani 1 1 d . . . . .
C22 C 0.35717(17) 0.70138(12) 0.44154(17) 0.0303(6) Uani 1 1 d . . . . .
H22 H 0.305611 0.706690 0.447280 0.036 Uiso 1 1 calc R U . . .
C23 C 0.41063(19) 0.67896(14) 0.50228(18) 0.0337(7) Uani 1 1 d . . . . .
C24 C 0.48505(19) 0.66980(13) 0.49131(18) 0.0325(7) Uani 1 1 d . . . . .
H24 H 0.521982 0.653792 0.532032 0.039 Uiso 1 1 calc R U . . .
C25 C 0.50725(17) 0.68340(13) 0.42230(16) 0.0279(6) Uani 1 1 d . . . . .
C26 C 0.45255(16) 0.70730(12) 0.36338(16) 0.0261(6) Uani 1 1 d . . . . .
H26 H 0.466737 0.717617 0.316440 0.031 Uiso 1 1 calc R U . . .
C27 C 0.3879(2) 0.66486(14) 0.5796(2) 0.0485(10) Uani 1 1 d D . . . .
C28A C 0.3156(4) 0.6928(3) 0.5894(4) 0.074(2) Uani 0.565(6) 1 d D U P A 1
H28A H 0.320018 0.733525 0.582604 0.111 Uiso 0.565(6) 1 calc R U P A 1
H28B H 0.306747 0.684952 0.641116 0.111 Uiso 0.565(6) 1 calc R U P A 1
H28C H 0.272434 0.678181 0.550862 0.111 Uiso 0.565(6) 1 calc R U P A 1
C29A C 0.3770(5) 0.6024(2) 0.5834(5) 0.092(3) Uani 0.565(6) 1 d D U P A 1
H29A H 0.327957 0.591827 0.550093 0.137 Uiso 0.565(6) 1 calc R U P A 1
H29B H 0.376827 0.591348 0.636555 0.137 Uiso 0.565(6) 1 calc R U P A 1
H29C H 0.419215 0.583159 0.565889 0.137 Uiso 0.565(6) 1 calc R U P A 1
C30A C 0.4507(4) 0.6811(4) 0.6459(4) 0.087(2) Uani 0.565(6) 1 d D U P A 1
H30A H 0.437805 0.667897 0.694036 0.130 Uiso 0.565(6) 1 calc R U P A 1
H30B H 0.456206 0.722213 0.647449 0.130 Uiso 0.565(6) 1 calc R U P A 1
H30C H 0.499148 0.663877 0.639524 0.130 Uiso 0.565(6) 1 calc R U P A 1
C28B C 0.4461(4) 0.6307(4) 0.6325(4) 0.063(2) Uani 0.435(6) 1 d D U P A 2
H28D H 0.430610 0.626650 0.682125 0.095 Uiso 0.435(6) 1 calc R U P A 2
H28E H 0.496208 0.649643 0.640215 0.095 Uiso 0.435(6) 1 calc R U P A 2
H28F H 0.450042 0.593405 0.609946 0.095 Uiso 0.435(6) 1 calc R U P A 2
C29B C 0.3787(7) 0.7201(3) 0.6161(6) 0.100(3) Uani 0.435(6) 1 d D U P A 2
H29D H 0.429382 0.734693 0.640734 0.150 Uiso 0.435(6) 1 calc R U P A 2
H29E H 0.347120 0.715260 0.654981 0.150 Uiso 0.435(6) 1 calc R U P A 2
H29F H 0.353488 0.746732 0.576731 0.150 Uiso 0.435(6) 1 calc R U P A 2
C30B C 0.3129(4) 0.6344(5) 0.5665(6) 0.095(3) Uani 0.435(6) 1 d D U P A 2
H30D H 0.322182 0.593901 0.574266 0.142 Uiso 0.435(6) 1 calc R U P A 2
H30E H 0.284796 0.641152 0.513679 0.142 Uiso 0.435(6) 1 calc R U P A 2
H30F H 0.282292 0.648115 0.602874 0.142 Uiso 0.435(6) 1 calc R U P A 2
C31 C 0.58992(17) 0.67284(12) 0.41155(15) 0.0331(7) Uani 1 1 d D . . . .
C32A C 0.6401(3) 0.6444(3) 0.4788(3) 0.0654(18) Uani 0.613(5) 1 d D U P B 1
H32A H 0.643736 0.668032 0.524760 0.098 Uiso 0.613(5) 1 calc R U P B 1
H32B H 0.691556 0.638828 0.468078 0.098 Uiso 0.613(5) 1 calc R U P B 1
H32C H 0.617837 0.607834 0.487666 0.098 Uiso 0.613(5) 1 calc R U P B 1
C33A C 0.5857(3) 0.6353(2) 0.3407(3) 0.0529(16) Uani 0.613(5) 1 d D U P B 1
H33A H 0.560543 0.599640 0.348530 0.079 Uiso 0.613(5) 1 calc R U P B 1
H33B H 0.637779 0.627793 0.332823 0.079 Uiso 0.613(5) 1 calc R U P B 1
H33C H 0.555935 0.654477 0.295258 0.079 Uiso 0.613(5) 1 calc R U P B 1
C34A C 0.6243(3) 0.7285(2) 0.3950(4) 0.0573(16) Uani 0.613(5) 1 d D U P B 1
H34A H 0.674164 0.721966 0.380860 0.086 Uiso 0.613(5) 1 calc R U P B 1
H34B H 0.631510 0.752425 0.440927 0.086 Uiso 0.613(5) 1 calc R U P B 1
H34C H 0.589628 0.747322 0.352299 0.086 Uiso 0.613(5) 1 calc R U P B 1
C32B C 0.6058(5) 0.6865(4) 0.3330(3) 0.049(2) Uani 0.387(5) 1 d D U P B 2
H32D H 0.572525 0.663450 0.293908 0.074 Uiso 0.387(5) 1 calc R U P B 2
H32E H 0.659780 0.678408 0.332464 0.074 Uiso 0.387(5) 1 calc R U P B 2
H32F H 0.595261 0.726489 0.321627 0.074 Uiso 0.387(5) 1 calc R U P B 2
C33B C 0.6450(5) 0.7086(4) 0.4704(4) 0.070(3) Uani 0.387(5) 1 d D U P B 2
H33D H 0.631977 0.748555 0.461978 0.105 Uiso 0.387(5) 1 calc R U P B 2
H33E H 0.697998 0.702302 0.464268 0.105 Uiso 0.387(5) 1 calc R U P B 2
H33F H 0.640380 0.697836 0.522595 0.105 Uiso 0.387(5) 1 calc R U P B 2
C34B C 0.6116(6) 0.6116(2) 0.4297(5) 0.062(2) Uani 0.387(5) 1 d D U P B 2
H34D H 0.663304 0.604551 0.420416 0.093 Uiso 0.387(5) 1 calc R U P B 2
H34E H 0.574602 0.586990 0.396555 0.093 Uiso 0.387(5) 1 calc R U P B 2
H34F H 0.610811 0.603854 0.483791 0.093 Uiso 0.387(5) 1 calc R U P B 2
C35 C 0.41857(19) 0.83571(13) 0.41901(17) 0.0321(7) Uani 1 1 d . . . . .
H35A H 0.369123 0.833225 0.435228 0.048 Uiso 1 1 calc R U . . .
H35B H 0.447203 0.868482 0.443391 0.048 Uiso 1 1 calc R U . . .
H35C H 0.448429 0.801389 0.434526 0.048 Uiso 1 1 calc R U . . .
C36 C 0.36105(17) 0.91471(12) 0.31072(19) 0.0333(7) Uani 1 1 d . . . . .
H36A H 0.398790 0.940112 0.341476 0.050 Uiso 1 1 calc R U . . .
H36B H 0.314243 0.914049 0.331934 0.050 Uiso 1 1 calc R U . . .
H36C H 0.348523 0.928063 0.257338 0.050 Uiso 1 1 calc R U . . .

loop_
_atom_site_aniso_label
_atom_site_aniso_U_11
_atom_site_aniso_U_22
_atom_site_aniso_U_33
_atom_site_aniso_U_23
_atom_site_aniso_U_13
_atom_site_aniso_U_12
Pd1 0.02353(19) 0.0302(2) 0.0285(2) 0.000 0.01207(13) 0.000
P1 0.0210(4) 0.0258(4) 0.0207(4) -0.0006(3) 0.0067(3) 0.0001(3)
C1 0.0221(13) 0.0244(13) 0.0189(13) -0.0007(10) 0.0094(10) 0.0002(10)
C2 0.0238(13) 0.0266(14) 0.0212(13) 0.0023(11) 0.0059(11) 0.0030(11)
C3 0.0259(14) 0.0377(17) 0.0295(15) 0.0037(13) 0.0004(12) -0.0010(12)
C4 0.0297(15) 0.0351(17) 0.0433(18) 0.0039(14) 0.0004(13) -0.0069(13)
C5 0.0342(16) 0.0277(15) 0.0418(18) 0.0076(13) 0.0069(14) -0.0027(12)
C6 0.0265(14) 0.0276(14) 0.0223(14) 0.0021(11) 0.0061(11) 0.0042(11)
C7 0.0258(14) 0.0281(15) 0.0207(13) 0.0040(11) 0.0011(11) -0.0004(11)
C8 0.0259(14) 0.0339(15) 0.0258(14) 0.0053(12) 0.0063(11) 0.0055(12)
C9 0.0277(15) 0.0409(17) 0.0286(16) 0.0125(13) 0.0052(12) 0.0003(13)
C10 0.0329(16) 0.0269(15) 0.0379(17) 0.0120(13) 0.0042(13) 0.0005(12)
C11 0.0280(15) 0.0295(15) 0.0316(15) 0.0039(12) 0.0023(12) 0.0020(12)
C12 0.0238(13) 0.0290(15) 0.0241(14) 0.0027(11) 0.0049(11) 0.0012(11)
C13 0.0358(17) 0.053(2) 0.049(2) 0.0270(17) 0.0189(15) 0.0071(15)
C14 0.046(2) 0.061(2) 0.080(3) 0.012(2) 0.025(2) -0.0037(18)
C15 0.064(3) 0.081(3) 0.058(2) -0.002(2) 0.041(2) -0.008(2)
C16 0.074(3) 0.109(4) 0.083(3) 0.068(3) 0.044(3) 0.033(3)
C17 0.0439(19) 0.0273(16) 0.060(2) 0.0063(15) 0.0167(16) 0.0086(14)
C18 0.103(4) 0.043(3) 0.182(7) -0.019(3) 0.080(4) -0.003(3)
C19 0.067(3) 0.092(4) 0.095(4) 0.013(3) 0.009(3) 0.042(3)
C20 0.076(3) 0.057(3) 0.115(4) 0.013(3) 0.059(3) 0.022(2)
C21 0.0270(14) 0.0245(14) 0.0263(14) 0.0044(11) 0.0050(11) 0.0022(11)
C22 0.0277(14) 0.0320(15) 0.0343(16) 0.0087(13) 0.0137(12) 0.0078(12)
C23 0.0417(18) 0.0356(16) 0.0278(16) 0.0124(13) 0.0161(13) 0.0106(14)
C24 0.0345(17) 0.0401(17) 0.0237(15) 0.0101(12) 0.0076(13) 0.0144(13)
C25 0.0291(15) 0.0319(15) 0.0238(14) 0.0037(12) 0.0081(12) 0.0070(12)
C26 0.0298(14) 0.0296(15) 0.0201(13) 0.0038(11) 0.0074(11) 0.0034(11)
C27 0.053(2) 0.068(3) 0.0319(18) 0.0221(16) 0.0256(17) 0.0267(18)
C28A 0.071(4) 0.124(5) 0.040(3) 0.027(4) 0.043(3) 0.033(4)
C29A 0.118(5) 0.098(5) 0.071(4) 0.032(4) 0.049(4) -0.004(4)
C30A 0.087(5) 0.136(6) 0.044(4) 0.010(4) 0.029(3) 0.004(5)
C28B 0.068(4) 0.094(5) 0.038(4) 0.042(4) 0.035(3) 0.028(4)
C29B 0.122(6) 0.125(6) 0.064(5) 0.011(5) 0.042(5) 0.025(5)
C30B 0.092(5) 0.134(6) 0.070(5) 0.040(5) 0.042(4) -0.008(5)
C31 0.0270(15) 0.0447(18) 0.0291(16) 0.0074(13) 0.0093(12) 0.0080(13)
C32A 0.042(3) 0.104(4) 0.053(3) 0.026(3) 0.015(3) 0.032(3)
C33A 0.040(3) 0.065(4) 0.058(3) -0.008(3) 0.020(3) 0.014(3)
C34A 0.041(3) 0.064(4) 0.069(4) 0.004(3) 0.015(3) -0.002(3)
C32B 0.036(4) 0.069(5) 0.046(4) 0.011(4) 0.018(3) 0.011(4)
C33B 0.047(4) 0.094(5) 0.069(5) -0.016(5) 0.013(4) 0.002(4)
C34B 0.043(4) 0.069(5) 0.082(5) 0.022(4) 0.033(4) 0.020(4)
C35 0.0359(16) 0.0389(17) 0.0211(15) -0.0044(12) 0.0049(12) -0.0033(12)
C36 0.0311(15) 0.0274(15) 0.0404(17) -0.0081(13) 0.0047(13) 0.0016(12)

loop_
_atom_type_symbol
_atom_type_description
_atom_type_scat_dispersion_real
_atom_type_scat_dispersion_imag
_atom_type_scat_source
C C 0.0033 0.0016 'International Tables Vol C Tables 4.2.6.8 and 6.1.1.4'
H H 0.0000 0.0000 'International Tables Vol C Tables 4.2.6.8 and 6.1.1.4'
P P 0.1023 0.0942 'International Tables Vol C Tables 4.2.6.8 and 6.1.1.4'
Pd Pd -0.9988 1.0072 'International Tables Vol C Tables 4.2.6.8 and 6.1.1.4'

loop_
_geom_angle_atom_site_label_1
_geom_angle_atom_site_label_2
_geom_angle_atom_site_label_3
_geom_angle
_geom_angle_site_symmetry_1
_geom_angle_site_symmetry_3
_geom_angle_publ_flag
P1 Pd1 P1 171.49(4) . 2_655 ?
C36 P1 C35 95.64(14) . . ?
C36 P1 C1 106.22(13) . . ?
C35 P1 C1 103.69(13) . . ?
C36 P1 Pd1 113.11(11) . . ?
C35 P1 Pd1 120.86(11) . . ?
C1 P1 Pd1 114.88(8) . . ?
C6 C1 C2 117.8(2) . . ?
C6 C1 P1 120.9(2) . . ?
C2 C1 P1 121.2(2) . . ?
C3 C2 C1 120.3(3) . . ?
C3 C2 C7 115.7(2) . . ?
C1 C2 C7 124.1(2) . . ?
C2 C3 C4 121.5(3) . . ?
C2 C3 H3 119.3 . . ?
C4 C3 H3 119.3 . . ?
C5 C4 C3 118.9(3) . . ?
C5 C4 H4 120.5 . . ?
C3 C4 H4 120.5 . . ?
C4 C5 C6 121.7(3) . . ?
C4 C5 H5 119.2 . . ?
C6 C5 H5 119.2 . . ?
C5 C6 C1 119.7(3) . . ?
C5 C6 C21 115.3(3) . . ?
C1 C6 C21 124.9(2) . . ?
C8 C7 C12 120.2(3) . . ?
C8 C7 C2 120.4(3) . . ?
C12 C7 C2 119.4(2) . . ?
C7 C8 C9 120.6(3) . . ?
C7 C8 H8 119.7 . . ?
C9 C8 H8 119.7 . . ?
C10 C9 C8 118.0(3) . . ?
C10 C9 C13 122.1(3) . . ?
C8 C9 C13 119.8(3) . . ?
C9 C10 C11 122.8(3) . . ?
C9 C10 H10 118.6 . . ?
C11 C10 H10 118.6 . . ?
C12 C11 C10 117.4(3) . . ?
C12 C11 C17 122.0(3) . . ?
C10 C11 C17 120.6(3) . . ?
C11 C12 C7 120.9(3) . . ?
C11 C12 H12 119.5 . . ?
C7 C12 H12 119.5 . . ?
C15 C13 C14 108.6(3) . . ?
C15 C13 C9 111.5(3) . . ?
C14 C13 C9 107.5(3) . . ?
C15 C13 C16 108.4(4) . . ?
C14 C13 C16 109.2(4) . . ?
C9 C13 C16 111.5(3) . . ?
C13 C14 H14A 109.5 . . ?
C13 C14 H14B 109.5 . . ?
H14A C14 H14B 109.5 . . ?
C13 C14 H14C 109.5 . . ?
H14A C14 H14C 109.5 . . ?
H14B C14 H14C 109.5 . . ?
C13 C15 H15A 109.5 . . ?
C13 C15 H15B 109.5 . . ?
H15A C15 H15B 109.5 . . ?
C13 C15 H15C 109.5 . . ?
H15A C15 H15C 109.5 . . ?
H15B C15 H15C 109.5 . . ?
C13 C16 H16A 109.5 . . ?
C13 C16 H16B 109.5 . . ?
H16A C16 H16B 109.5 . . ?
C13 C16 H16C 109.5 . . ?
H16A C16 H16C 109.5 . . ?
H16B C16 H16C 109.5 . . ?
C18 C17 C20 109.5(4) . . ?
C18 C17 C11 111.1(3) . . ?
C20 C17 C11 113.4(3) . . ?
C18 C17 C19 107.5(4) . . ?
C20 C17 C19 107.1(4) . . ?
C11 C17 C19 107.9(3) . . ?
C17 C18 H18A 109.5 . . ?
C17 C18 H18B 109.5 . . ?
H18A C18 H18B 109.5 . . ?
C17 C18 H18C 109.5 . . ?
H18A C18 H18C 109.5 . . ?
H18B C18 H18C 109.5 . . ?
C17 C19 H19A 109.5 . . ?
C17 C19 H19B 109.5 . . ?
H19A C19 H19B 109.5 . . ?
C17 C19 H19C 109.5 . . ?
H19A C19 H19C 109.5 . . ?
H19B C19 H19C 109.5 . . ?
C17 C20 H20A 109.5 . . ?
C17 C20 H20B 109.5 . . ?
H20A C20 H20B 109.5 . . ?
C17 C20 H20C 109.5 . . ?
H20A C20 H20C 109.5 . . ?
H20B C20 H20C 109.5 . . ?
C22 C21 C26 119.2(3) . . ?
C22 C21 C6 118.8(2) . . ?
C26 C21 C6 121.9(2) . . ?
C21 C22 C23 121.5(3) . . ?
C21 C22 H22 119.3 . . ?
C23 C22 H22 119.3 . . ?
C22 C23 C24 118.0(3) . . ?
C22 C23 C27 120.7(3) . . ?
C24 C23 C27 121.3(3) . . ?
C23 C24 C25 122.1(3) . . ?
C23 C24 H24 118.9 . . ?
C25 C24 H24 118.9 . . ?
C26 C25 C24 118.2(3) . . ?
C26 C25 C31 120.6(2) . . ?
C24 C25 C31 121.2(3) . . ?
C25 C26 C21 120.9(3) . . ?
C25 C26 H26 119.5 . . ?
C21 C26 H26 119.5 . . ?
C28B C27 C29B 109.3(3) . . ?
C28B C27 C30B 108.6(3) . . ?
C29B C27 C30B 108.7(3) . . ?
C28A C27 C30A 108.5(3) . . ?
C28A C27 C29A 108.3(3) . . ?
C30A C27 C29A 107.6(3) . . ?
C28B C27 C23 113.8(4) . . ?
C28A C27 C23 113.3(3) . . ?
C29B C27 C23 105.6(5) . . ?
C30B C27 C23 110.7(5) . . ?
C30A C27 C23 110.7(4) . . ?
C29A C27 C23 108.3(4) . . ?
C27 C28A H28A 109.5 . . ?
C27 C28A H28B 109.5 . . ?
H28A C28A H28B 109.5 . . ?
C27 C28A H28C 109.5 . . ?
H28A C28A H28C 109.5 . . ?
H28B C28A H28C 109.5 . . ?
C27 C29A H29A 109.5 . . ?
C27 C29A H29B 109.5 . . ?
H29A C29A H29B 109.5 . . ?
C27 C29A H29C 109.5 . . ?
H29A C29A H29C 109.5 . . ?
H29B C29A H29C 109.5 . . ?
C27 C30A H30A 109.5 . . ?
C27 C30A H30B 109.5 . . ?
H30A C30A H30B 109.5 . . ?
C27 C30A H30C 109.5 . . ?
H30A C30A H30C 109.5 . . ?
H30B C30A H30C 109.5 . . ?
C27 C28B H28D 109.5 . . ?
C27 C28B H28E 109.5 . . ?
H28D C28B H28E 109.5 . . ?
C27 C28B H28F 109.5 . . ?
H28D C28B H28F 109.5 . . ?
H28E C28B H28F 109.5 . . ?
C27 C29B H29D 109.5 . . ?
C27 C29B H29E 109.5 . . ?
H29D C29B H29E 109.5 . . ?
C27 C29B H29F 109.5 . . ?
H29D C29B H29F 109.5 . . ?
H29E C29B H29F 109.5 . . ?
C27 C30B H30D 109.5 . . ?
C27 C30B H30E 109.5 . . ?
H30D C30B H30E 109.5 . . ?
C27 C30B H30F 109.5 . . ?
H30D C30B H30F 109.5 . . ?
H30E C30B H30F 109.5 . . ?
C32A C31 C34A 110.6(3) . . ?
C32B C31 C34B 108.2(3) . . ?
C32A C31 C33A 108.3(3) . . ?
C34A C31 C33A 107.6(3) . . ?
C32B C31 C33B 107.2(3) . . ?
C34B C31 C33B 106.6(3) . . ?
C32A C31 C25 113.7(3) . . ?
C34A C31 C25 108.4(3) . . ?
C32B C31 C25 116.2(4) . . ?
C34B C31 C25 109.6(4) . . ?
C33A C31 C25 108.0(3) . . ?
C33B C31 C25 108.5(5) . . ?
C31 C32A H32A 109.5 . . ?
C31 C32A H32B 109.5 . . ?
H32A C32A H32B 109.5 . . ?
C31 C32A H32C 109.5 . . ?
H32A C32A H32C 109.5 . . ?
H32B C32A H32C 109.5 . . ?
C31 C33A H33A 109.5 . . ?
C31 C33A H33B 109.5 . . ?
H33A C33A H33B 109.5 . . ?
C31 C33A H33C 109.5 . . ?
H33A C33A H33C 109.5 . . ?
H33B C33A H33C 109.5 . . ?
C31 C34A H34A 109.5 . . ?
C31 C34A H34B 109.5 . . ?
H34A C34A H34B 109.5 . . ?
C31 C34A H34C 109.5 . . ?
H34A C34A H34C 109.5 . . ?
H34B C34A H34C 109.5 . . ?
C31 C32B H32D 109.5 . . ?
C31 C32B H32E 109.5 . . ?
H32D C32B H32E 109.5 . . ?
C31 C32B H32F 109.5 . . ?
H32D C32B H32F 109.5 . . ?
H32E C32B H32F 109.5 . . ?
C31 C33B H33D 109.5 . . ?
C31 C33B H33E 109.5 . . ?
H33D C33B H33E 109.5 . . ?
C31 C33B H33F 109.5 . . ?
H33D C33B H33F 109.5 . . ?
H33E C33B H33F 109.5 . . ?
C31 C34B H34D 109.5 . . ?
C31 C34B H34E 109.5 . . ?
H34D C34B H34E 109.5 . . ?
C31 C34B H34F 109.5 . . ?
H34D C34B H34F 109.5 . . ?
H34E C34B H34F 109.5 . . ?
P1 C35 H35A 109.5 . . ?
P1 C35 H35B 109.5 . . ?
H35A C35 H35B 109.5 . . ?
P1 C35 H35C 109.5 . . ?
H35A C35 H35C 109.5 . . ?
H35B C35 H35C 109.5 . . ?
P1 C36 H36A 109.5 . . ?
P1 C36 H36B 109.5 . . ?
H36A C36 H36B 109.5 . . ?
P1 C36 H36C 109.5 . . ?
H36A C36 H36C 109.5 . . ?
H36B C36 H36C 109.5 . . ?

loop_
_geom_bond_atom_site_label_1
_geom_bond_atom_site_label_2
_geom_bond_distance
_geom_bond_site_symmetry_2
_geom_bond_publ_flag
Pd1 P1 2.2701(7) . ?
Pd1 P1 2.2701(7) 2_655 ?
P1 C36 1.838(3) . ?
P1 C35 1.844(3) . ?
P1 C1 1.857(3) . ?
C1 C6 1.417(4) . ?
C1 C2 1.418(4) . ?
C2 C3 1.390(4) . ?
C2 C7 1.501(4) . ?
C3 C4 1.384(4) . ?
C3 H3 0.9500 . ?
C4 C5 1.377(4) . ?
C4 H4 0.9500 . ?
C5 C6 1.400(4) . ?
C5 H5 0.9500 . ?
C6 C21 1.497(4) . ?
C7 C8 1.384(4) . ?
C7 C12 1.394(4) . ?
C8 C9 1.400(4) . ?
C8 H8 0.9500 . ?
C9 C10 1.388(4) . ?
C9 C13 1.537(4) . ?
C10 C11 1.401(4) . ?
C10 H10 0.9500 . ?
C11 C12 1.394(4) . ?
C11 C17 1.528(4) . ?
C12 H12 0.9500 . ?
C13 C15 1.512(6) . ?
C13 C14 1.531(6) . ?
C13 C16 1.537(5) . ?
C14 H14A 0.9800 . ?
C14 H14B 0.9800 . ?
C14 H14C 0.9800 . ?
C15 H15A 0.9800 . ?
C15 H15B 0.9800 . ?
C15 H15C 0.9800 . ?
C16 H16A 0.9800 . ?
C16 H16B 0.9800 . ?
C16 H16C 0.9800 . ?
C17 C18 1.499(6) . ?
C17 C20 1.518(6) . ?
C17 C19 1.568(6) . ?
C18 H18A 0.9800 . ?
C18 H18B 0.9800 . ?
C18 H18C 0.9800 . ?
C19 H19A 0.9800 . ?
C19 H19B 0.9800 . ?
C19 H19C 0.9800 . ?
C20 H20A 0.9800 . ?
C20 H20B 0.9800 . ?
C20 H20C 0.9800 . ?
C21 C22 1.393(4) . ?
C21 C26 1.392(4) . ?
C22 C23 1.388(4) . ?
C22 H22 0.9500 . ?
C23 C24 1.392(5) . ?
C23 C27 1.544(4) . ?
C24 C25 1.398(4) . ?
C24 H24 0.9500 . ?
C25 C26 1.394(4) . ?
C25 C31 1.539(4) . ?
C26 H26 0.9500 . ?
C27 C28B 1.486(5) . ?
C27 C28A 1.485(5) . ?
C27 C29B 1.485(5) . ?
C27 C30B 1.492(5) . ?
C27 C30A 1.496(5) . ?
C27 C29A 1.498(5) . ?
C28A H28A 0.9800 . ?
C28A H28B 0.9800 . ?
C28A H28C 0.9800 . ?
C29A H29A 0.9800 . ?
C29A H29B 0.9800 . ?
C29A H29C 0.9800 . ?
C30A H30A 0.9800 . ?
C30A H30B 0.9800 . ?
C30A H30C 0.9800 . ?
C28B H28D 0.9800 . ?
C28B H28E 0.9800 . ?
C28B H28F 0.9800 . ?
C29B H29D 0.9800 . ?
C29B H29E 0.9800 . ?
C29B H29F 0.9800 . ?
C30B H30D 0.9800 . ?
C30B H30E 0.9800 . ?
C30B H30F 0.9800 . ?
C31 C32A 1.496(4) . ?
C31 C34A 1.510(4) . ?
C31 C32B 1.512(4) . ?
C31 C34B 1.520(5) . ?
C31 C33A 1.530(4) . ?
C31 C33B 1.533(5) . ?
C32A H32A 0.9800 . ?
C32A H32B 0.9800 . ?
C32A H32C 0.9800 . ?
C33A H33A 0.9800 . ?
C33A H33B 0.9800 . ?
C33A H33C 0.9800 . ?
C34A H34A 0.9800 . ?
C34A H34B 0.9800 . ?
C34A H34C 0.9800 . ?
C32B H32D 0.9800 . ?
C32B H32E 0.9800 . ?
C32B H32F 0.9800 . ?
C33B H33D 0.9800 . ?
C33B H33E 0.9800 . ?
C33B H33F 0.9800 . ?
C34B H34D 0.9800 . ?
C34B H34E 0.9800 . ?
C34B H34F 0.9800 . ?
C35 H35A 0.9800 . ?
C35 H35B 0.9800 . ?
C35 H35C 0.9800 . ?
C36 H36A 0.9800 . ?
C36 H36B 0.9800 . ?
C36 H36C 0.9800 . ?

loop_
_geom_torsion_atom_site_label_1
_geom_torsion_atom_site_label_2
_geom_torsion_atom_site_label_3
_geom_torsion_atom_site_label_4
_geom_torsion
_geom_torsion_site_symmetry_1
_geom_torsion_site_symmetry_2
_geom_torsion_site_symmetry_3
_geom_torsion_site_symmetry_4
_geom_torsion_publ_flag
C36 P1 C1 C6 -144.6(2) . . . . ?
C35 P1 C1 C6 -44.5(2) . . . . ?
Pd1 P1 C1 C6 89.5(2) . . . . ?
C36 P1 C1 C2 38.2(2) . . . . ?
C35 P1 C1 C2 138.4(2) . . . . ?
Pd1 P1 C1 C2 -87.6(2) . . . . ?
C6 C1 C2 C3 3.8(4) . . . . ?
P1 C1 C2 C3 -179.0(2) . . . . ?
C6 C1 C2 C7 -175.5(2) . . . . ?
P1 C1 C2 C7 1.7(4) . . . . ?
C1 C2 C3 C4 -2.3(4) . . . . ?
C7 C2 C3 C4 177.1(3) . . . . ?
C2 C3 C4 C5 -0.1(5) . . . . ?
C3 C4 C5 C6 1.0(5) . . . . ?
C4 C5 C6 C1 0.6(5) . . . . ?
C4 C5 C6 C21 179.4(3) . . . . ?
C2 C1 C6 C5 -2.9(4) . . . . ?
P1 C1 C6 C5 179.8(2) . . . . ?
C2 C1 C6 C21 178.4(2) . . . . ?
P1 C1 C6 C21 1.2(4) . . . . ?
C3 C2 C7 C8 -108.9(3) . . . . ?
C1 C2 C7 C8 70.4(4) . . . . ?
C3 C2 C7 C12 68.2(4) . . . . ?
C1 C2 C7 C12 -112.5(3) . . . . ?
C12 C7 C8 C9 0.1(4) . . . . ?
C2 C7 C8 C9 177.2(3) . . . . ?
C7 C8 C9 C10 2.3(4) . . . . ?
C7 C8 C9 C13 179.4(3) . . . . ?
C8 C9 C10 C11 -1.8(5) . . . . ?
C13 C9 C10 C11 -178.8(3) . . . . ?
C9 C10 C11 C12 -1.1(5) . . . . ?
C9 C10 C11 C17 179.6(3) . . . . ?
C10 C11 C12 C7 3.5(4) . . . . ?
C17 C11 C12 C7 -177.2(3) . . . . ?
C8 C7 C12 C11 -3.0(4) . . . . ?
C2 C7 C12 C11 179.8(3) . . . . ?
C10 C9 C13 C15 -142.0(3) . . . . ?
C8 C9 C13 C15 41.0(4) . . . . ?
C10 C9 C13 C14 99.1(4) . . . . ?
C8 C9 C13 C14 -77.9(4) . . . . ?
C10 C9 C13 C16 -20.6(5) . . . . ?
C8 C9 C13 C16 162.4(4) . . . . ?
C12 C11 C17 C18 131.9(4) . . . . ?
C10 C11 C17 C18 -48.9(5) . . . . ?
C12 C11 C17 C20 8.0(5) . . . . ?
C10 C11 C17 C20 -172.8(4) . . . . ?
C12 C11 C17 C19 -110.4(4) . . . . ?
C10 C11 C17 C19 68.8(4) . . . . ?
C5 C6 C21 C22 -61.2(4) . . . . ?
C1 C6 C21 C22 117.6(3) . . . . ?
C5 C6 C21 C26 117.7(3) . . . . ?
C1 C6 C21 C26 -63.5(4) . . . . ?
C26 C21 C22 C23 1.4(5) . . . . ?
C6 C21 C22 C23 -179.7(3) . . . . ?
C21 C22 C23 C24 -2.2(5) . . . . ?
C21 C22 C23 C27 177.6(3) . . . . ?
C22 C23 C24 C25 1.2(5) . . . . ?
C27 C23 C24 C25 -178.6(3) . . . . ?
C23 C24 C25 C26 0.5(5) . . . . ?
C23 C24 C25 C31 -180.0(3) . . . . ?
C24 C25 C26 C21 -1.4(4) . . . . ?
C31 C25 C26 C21 179.1(3) . . . . ?
C22 C21 C26 C25 0.4(4) . . . . ?
C6 C21 C26 C25 -178.5(3) . . . . ?
C22 C23 C27 C28B 168.1(5) . . . . ?
C24 C23 C27 C28B -12.0(6) . . . . ?
C22 C23 C27 C28A -17.4(5) . . . . ?
C24 C23 C27 C28A 162.4(4) . . . . ?
C22 C23 C27 C29B -72.0(6) . . . . ?
C24 C23 C27 C29B 107.8(6) . . . . ?
C22 C23 C27 C30B 45.5(6) . . . . ?
C24 C23 C27 C30B -134.7(6) . . . . ?
C22 C23 C27 C30A -139.6(5) . . . . ?
C24 C23 C27 C30A 40.3(5) . . . . ?
C22 C23 C27 C29A 102.7(5) . . . . ?
C24 C23 C27 C29A -77.5(5) . . . . ?
C26 C25 C31 C32A -177.2(4) . . . . ?
C24 C25 C31 C32A 3.3(4) . . . . ?
C26 C25 C31 C34A 59.4(4) . . . . ?
C24 C25 C31 C34A -120.1(4) . . . . ?
C26 C25 C31 C32B -3.6(5) . . . . ?
C24 C25 C31 C32B 176.9(4) . . . . ?
C26 C25 C31 C34B -126.7(5) . . . . ?
C24 C25 C31 C34B 53.9(5) . . . . ?
C26 C25 C31 C33A -57.0(4) . . . . ?
C24 C25 C31 C33A 123.6(4) . . . . ?
C26 C25 C31 C33B 117.2(5) . . . . ?
C24 C25 C31 C33B -62.2(5) . . . . ?
